data_7212069
loop_
_publ_author_name
'Basu, Tannistha'
'Mondal, Raju'

_publ_section_title
;
 Construction of first anion-assisted helix inside a helix network
;
_journal_issue 2
_journal_name_full CrystEngComm
_journal_page_first 366
_journal_paper_doi 10.1039/b919235m
_journal_volume 12
_journal_year 2010
_chemical_formula_sum 'C15 H18 F6 N4 O4'
_chemical_formula_weight 432.33
_chemical_name_systematic
;
?
;
_space_group_IT_number 61
_symmetry_cell_setting orthorhombic
_symmetry_space_group_name_Hall '-P 2ac 2ab'
_symmetry_space_group_name_H-M 'P b c a'
_atom_sites_solution_hydrogens geom
_atom_sites_solution_primary direct
_atom_sites_solution_secondary difmap
_audit_creation_method SHELXL-97
_cell_angle_alpha 90.00
_cell_angle_beta 90.00
_cell_angle_gamma 90.00
_cell_formula_units_Z 8
_cell_length_a 15.3698(9)
_cell_length_b 13.6543(8)
_cell_length_c 18.7565(12)
_cell_measurement_reflns_used 4065
_cell_measurement_temperature 120(2)
_cell_measurement_theta_max 25.1
_cell_measurement_theta_min 2.13
_cell_volume 3936.3(4)
_computing_cell_refinement 'Bruker APEX-2'
_computing_data_collection 'Bruker APEX-2'
_computing_data_reduction 'Bruker SHELXTL'
_computing_molecular_graphics 'Bruker SHELXTL'
_computing_publication_material 'Bruker SHELXTL'
_computing_structure_refinement 'SHELXL-97 (Sheldrick, 1997)'
_computing_structure_solution 'SHELXS-97 (Sheldrick, 1990)'
_diffrn_ambient_temperature 120(2)
_diffrn_detector_area_resol_mean 8
_diffrn_measured_fraction_theta_full 0.989
_diffrn_measured_fraction_theta_max 0.989
_diffrn_measurement_device_type 'Bruker APEX-2 CCD area detector'
_diffrn_measurement_method '/w scans'
_diffrn_radiation_monochromator graphite
_diffrn_radiation_source 'fine-focus sealed tube'
_diffrn_radiation_type MoK\a
_diffrn_radiation_wavelength 0.71073
_diffrn_reflns_av_R_equivalents 0.0873
_diffrn_reflns_av_sigmaI/netI 0.0331
_diffrn_reflns_limit_h_max 18
_diffrn_reflns_limit_h_min -18
_diffrn_reflns_limit_k_max 15
_diffrn_reflns_limit_k_min -16
_diffrn_reflns_limit_l_max 22
_diffrn_reflns_limit_l_min -22
_diffrn_reflns_number 52216
_diffrn_reflns_theta_full 25.53
_diffrn_reflns_theta_max 25.53
_diffrn_reflns_theta_min 2.17
_diffrn_standards_decay_% 0
_exptl_absorpt_coefficient_mu 0.142
_exptl_absorpt_correction_T_max 1.0000
_exptl_absorpt_correction_T_min 0.833942
_exptl_absorpt_correction_type multi-scan
_exptl_absorpt_process_details 'SADABS v.2.03 (Bruker, 2001), R(int)=0.0706 before correction'
_exptl_crystal_colour colourless
_exptl_crystal_density_diffrn 1.459
_exptl_crystal_density_meas ?
_exptl_crystal_density_method 'not measured'
_exptl_crystal_description Block
_exptl_crystal_F_000 1776
_exptl_crystal_size_max 0.28
_exptl_crystal_size_mid 0.20
_exptl_crystal_size_min 0.18
_refine_diff_density_max 0.755
_refine_diff_density_min -0.417
_refine_diff_density_rms 0.062
_refine_ls_extinction_method none
_refine_ls_goodness_of_fit_ref 1.041
_refine_ls_hydrogen_treatment mixed
_refine_ls_matrix_type full
_refine_ls_number_parameters 322
_refine_ls_number_reflns 3638
_refine_ls_number_restraints 0
_refine_ls_restrained_S_all 1.041
_refine_ls_R_factor_all 0.0796
_refine_ls_R_factor_gt 0.0586
_refine_ls_shift/su_max 0.000
_refine_ls_shift/su_mean 0.000
_refine_ls_structure_factor_coef Fsqd
_refine_ls_weighting_details 'calc w=1/[\s^2^(Fo^2^)+(0.0851P)^2^+4.8529P] where P=(Fo^2^+2Fc^2^)/3'
_refine_ls_weighting_scheme calc
_refine_ls_wR_factor_gt 0.1563
_refine_ls_wR_factor_ref 0.1714
_reflns_number_gt 2734
_reflns_number_total 3638
_reflns_threshold_expression I>2\s(I)
_cod_data_source_file b919235m.txt
_cod_data_source_block rm16
_cod_depositor_comments
;
The following automatic conversions were performed:

'_symmetry_cell_setting' value 'Orthorhombic' changed to
'orthorhombic' according to
/home/saulius/struct/CIF-dictionaries/cif_core.dic dictionary named
'cif_core.dic' version 2.4.2 from 2011-04-26.

Automatic conversion script
Id: cif_fix_values 1891 2012-01-12 08:04:46Z andrius 

The following automatic conversions were performed:

'_exptl_crystal_density_meas' value 'not measured' was changed to '?'
- the value is perceived as not measured.

Automatic conversion script
Id: cif_fix_values 3008 2015-01-20 13:52:24Z robertas 
;
_cod_original_sg_symbol_H-M Pbca
_cod_database_code 7212069

loop_
_symmetry_equiv_pos_as_xyz
'x, y, z'
'-x+1/2, -y, z+1/2'
'-x, y+1/2, -z+1/2'
'x+1/2, -y+1/2, -z'
'-x, -y, -z'
'x-1/2, y, -z-1/2'
'x, -y-1/2, z-1/2'
'-x-1/2, y-1/2, z'

loop_
_atom_site_label
_atom_site_type_symbol
_atom_site_fract_x
_atom_site_fract_y
_atom_site_fract_z
_atom_site_U_iso_or_equiv
_atom_site_adp_type
_atom_site_occupancy
_atom_site_symmetry_multiplicity
_atom_site_calc_flag
_atom_site_refinement_flags
N1 N 0.03877(15) 0.51306(17) 0.09380(13) 0.0272(5) Uani 1 1 d .
N2 N -0.03599(16) 0.56294(17) 0.09934(12) 0.0252(5) Uani 1 1 d .
O1 O 0.30348(13) 0.99569(16) -0.06387(11) 0.0361(5) Uani 1 1 d .
O2 O 0.16720(13) 1.03237(17) -0.09487(11) 0.0407(6) Uani 1 1 d .
N3 N 0.07532(15) 0.98395(18) 0.07441(12) 0.0265(5) Uani 1 1 d .
O3 O 0.03610(15) 0.16783(14) 0.03933(11) 0.0387(6) Uani 1 1 d .
N4 N 0.12291(15) 0.93814(17) 0.02445(13) 0.0267(5) Uani 1 1 d .
F4 F 0.13286(15) 0.17862(17) 0.15924(12) 0.0628(7) Uani 1 1 d .
C2 C 0.06956(17) 0.66044(18) 0.13482(14) 0.0224(6) Uani 1 1 d .
F1 F 0.30580(16) 0.9985(2) -0.21752(11) 0.0697(7) Uani 1 1 d .
O4 O 0.02977(16) 0.33089(14) 0.04389(11) 0.0414(6) Uani 1 1 d .
C3 C -0.01996(17) 0.65305(19) 0.12328(13) 0.0232(6) Uani 1 1 d .
C5 C 0.10912(17) 0.83790(19) 0.11602(14) 0.0235(6) Uani 1 1 d .
C4 C 0.06604(17) 0.92471(19) 0.13107(14) 0.0245(6) Uani 1 1 d .
F5 F 0.0965(2) 0.32873(15) 0.17339(12) 0.0841(10) Uani 1 1 d .
F2 F 0.22242(17) 1.1202(3) -0.21108(14) 0.1016(12) Uani 1 1 d .
C10 C 0.0147(2) 0.9567(2) 0.19435(16) 0.0313(7) Uani 1 1 d .
F3 F 0.35225(18) 1.12491(19) -0.16562(13) 0.0757(8) Uani 1 1 d .
F6 F 0.00602(19) 0.2160(2) 0.18838(12) 0.0781(8) Uani 1 1 d .
C13 C 0.2467(2) 1.0298(2) -0.10345(15) 0.0301(7) Uani 1 1 d .
C1 C 0.10453(18) 0.5703(2) 0.11561(14) 0.0253(6) Uani 1 1 d .
C6 C 0.14393(17) 0.8490(2) 0.04749(14) 0.0254(6) Uani 1 1 d .
C9 C -0.0905(2) 0.7258(2) 0.13192(18) 0.0305(7) Uani 1 1 d .
C15 C 0.04369(19) 0.2485(2) 0.06850(15) 0.0278(6) Uani 1 1 d .
C11 C 0.1938(3) 0.7795(3) 0.00249(19) 0.0381(8) Uani 1 1 d .
C14 C 0.0728(2) 0.2447(2) 0.14673(16) 0.0352(7) Uani 1 1 d .
C7 C 0.11751(19) 0.7487(2) 0.16254(15) 0.0261(6) Uani 1 1 d .
C8 C 0.19601(19) 0.5339(2) 0.11549(17) 0.0339(7) Uani 1 1 d .
H8A H 0.1972 0.4674 0.0988 0.051 Uiso 1 1 calc R
H8B H 0.2191 0.5366 0.1630 0.051 Uiso 1 1 calc R
H8C H 0.2307 0.5741 0.0846 0.051 Uiso 1 1 calc R
C12 C 0.2805(2) 1.0716(3) -0.17448(18) 0.0454(9) Uani 1 1 d .
H7A H 0.099(2) 0.765(2) 0.2104(19) 0.038(9) Uiso 1 1 d .
H7B H 0.179(2) 0.728(2) 0.1669(17) 0.035(8) Uiso 1 1 d .
H9A H -0.084(2) 0.774(3) 0.095(2) 0.050(10) Uiso 1 1 d .
H333 H 0.061(2) 1.047(2) 0.0665(16) 0.029(8) Uiso 1 1 d .
H9B H -0.088(2) 0.761(3) 0.174(2) 0.049(10) Uiso 1 1 d .
H9C H -0.147(2) 0.695(3) 0.1327(17) 0.040(9) Uiso 1 1 d .
H10A H 0.022(2) 0.910(3) 0.233(2) 0.053(10) Uiso 1 1 d .
H111 H 0.039(2) 0.446(3) 0.0784(18) 0.040(9) Uiso 1 1 d .
H222 H -0.084(2) 0.539(3) 0.0861(18) 0.038(10) Uiso 1 1 d .
H11A H 0.238(3) 0.754(3) 0.028(2) 0.058(12) Uiso 1 1 d .
H11B H 0.214(3) 0.814(3) -0.036(2) 0.071(13) Uiso 1 1 d .
H10B H -0.041(3) 0.958(3) 0.185(2) 0.071(14) Uiso 1 1 d .
H10C H 0.037(3) 1.022(4) 0.212(3) 0.091(16) Uiso 1 1 d .
H444 H 0.139(3) 0.965(3) -0.016(2) 0.064(12) Uiso 1 1 d .
H11C H 0.158(3) 0.725(4) -0.012(3) 0.080(14) Uiso 1 1 d .

loop_
_atom_site_aniso_label
_atom_site_aniso_U_11
_atom_site_aniso_U_22
_atom_site_aniso_U_33
_atom_site_aniso_U_23
_atom_site_aniso_U_13
_atom_site_aniso_U_12
N1 0.0280(13) 0.0187(12) 0.0348(13) -0.0016(10) -0.0028(10) 0.0018(10)
N2 0.0247(13) 0.0203(12) 0.0306(12) 0.0014(10) -0.0027(10) -0.0031(10)
O1 0.0288(11) 0.0459(13) 0.0335(11) 0.0111(10) 0.0051(9) 0.0097(10)
O2 0.0271(12) 0.0561(15) 0.0388(12) 0.0161(11) 0.0050(9) 0.0076(10)
N3 0.0291(13) 0.0195(12) 0.0308(12) -0.0002(10) -0.0016(10) -0.0004(10)
O3 0.0627(15) 0.0191(11) 0.0343(11) -0.0022(9) -0.0114(10) -0.0019(10)
N4 0.0284(13) 0.0230(12) 0.0287(12) 0.0020(10) 0.0026(10) -0.0043(10)
F4 0.0718(15) 0.0592(14) 0.0575(13) -0.0092(10) -0.0305(11) 0.0304(12)
C2 0.0257(14) 0.0174(13) 0.0241(13) 0.0034(10) -0.0011(11) -0.0013(11)
F1 0.0690(16) 0.1008(19) 0.0392(11) -0.0092(12) 0.0171(11) 0.0095(14)
O4 0.0717(17) 0.0181(11) 0.0343(11) 0.0009(9) -0.0106(11) -0.0005(10)
C3 0.0270(14) 0.0196(13) 0.0229(13) 0.0039(11) -0.0010(11) -0.0008(11)
C5 0.0236(13) 0.0202(13) 0.0267(13) -0.0024(11) -0.0024(11) -0.0043(11)
C4 0.0233(14) 0.0211(14) 0.0290(14) -0.0003(11) -0.0038(11) -0.0044(11)
F5 0.165(3) 0.0322(12) 0.0556(13) -0.0053(10) -0.0517(16) -0.0056(14)
F2 0.0730(17) 0.159(3) 0.0731(16) 0.0786(19) 0.0344(14) 0.0633(18)
C10 0.0333(18) 0.0306(17) 0.0299(15) -0.0012(13) 0.0002(13) 0.0031(14)
F3 0.0881(18) 0.0749(17) 0.0642(15) 0.0149(12) 0.0246(13) -0.0327(15)
F6 0.0882(18) 0.100(2) 0.0461(13) 0.0113(13) 0.0241(12) 0.0120(16)
C13 0.0315(16) 0.0279(15) 0.0310(14) 0.0046(12) 0.0074(12) 0.0069(13)
C1 0.0270(15) 0.0206(13) 0.0282(13) 0.0044(11) -0.0015(11) 0.0009(11)
C6 0.0226(14) 0.0233(14) 0.0302(14) -0.0003(11) -0.0014(11) -0.0035(11)
C9 0.0267(17) 0.0265(15) 0.0383(17) 0.0008(14) -0.0009(13) 0.0023(12)
C15 0.0327(15) 0.0218(15) 0.0289(14) 0.0001(12) 0.0004(12) -0.0011(12)
C11 0.043(2) 0.0336(18) 0.0382(18) 0.0000(15) 0.0091(16) 0.0038(16)
C14 0.0494(19) 0.0240(15) 0.0324(16) -0.0023(12) -0.0022(14) 0.0077(14)
C7 0.0280(16) 0.0212(14) 0.0291(15) -0.0007(11) -0.0037(12) -0.0019(12)
C8 0.0286(16) 0.0286(16) 0.0446(17) 0.0004(13) -0.0008(13) 0.0053(13)
C12 0.0353(18) 0.058(2) 0.0424(19) 0.0179(17) 0.0115(15) 0.0144(17)

loop_
_atom_type_symbol
_atom_type_description
_atom_type_scat_dispersion_real
_atom_type_scat_dispersion_imag
_atom_type_scat_source
C C 0.0033 0.0016 'International Tables Vol C Tables 4.2.6.8 and 6.1.1.4'
H H 0.0000 0.0000 'International Tables Vol C Tables 4.2.6.8 and 6.1.1.4'
N N 0.0061 0.0033 'International Tables Vol C Tables 4.2.6.8 and 6.1.1.4'
O O 0.0106 0.0060 'International Tables Vol C Tables 4.2.6.8 and 6.1.1.4'
F F 0.0171 0.0103 'International Tables Vol C Tables 4.2.6.8 and 6.1.1.4'

loop_
_geom_angle_atom_site_label_1
_geom_angle_atom_site_label_2
_geom_angle_atom_site_label_3
_geom_angle
N2 N1 C1 109.1(2)
N2 N1 H111 121(2)
C1 N1 H111 130(2)
C3 N2 N1 109.7(2)
C3 N2 H222 128(2)
N1 N2 H222 122(2)
N4 N3 C4 109.2(2)
N4 N3 H333 118(2)
C4 N3 H333 133(2)
C6 N4 N3 109.4(2)
C6 N4 H444 126(3)
N3 N4 H444 124(3)
C1 C2 C3 106.1(2)
C1 C2 C7 127.5(2)
C3 C2 C7 126.4(2)
N2 C3 C2 107.5(2)
N2 C3 C9 121.4(3)
C2 C3 C9 131.0(3)
C4 C5 C6 106.0(2)
C4 C5 C7 128.0(3)
C6 C5 C7 126.0(2)
N3 C4 C5 107.6(2)
N3 C4 C10 120.7(3)
C5 C4 C10 131.7(3)
C4 C10 H10A 110(2)
C4 C10 H10B 112(3)
H10A C10 H10B 106(4)
C4 C10 H10C 110(3)
H10A C10 H10C 107(3)
H10B C10 H10C 112(4)
O2 C13 O1 129.2(3)
O2 C13 C12 115.9(3)
O1 C13 C12 114.9(3)
N1 C1 C2 107.7(2)
N1 C1 C8 121.0(2)
C2 C1 C8 131.3(3)
N4 C6 C5 107.7(2)
N4 C6 C11 121.7(3)
C5 C6 C11 130.5(3)
C3 C9 H9A 108(2)
C3 C9 H9B 114(2)
H9A C9 H9B 105(3)
C3 C9 H9C 112(2)
H9A C9 H9C 114(3)
H9B C9 H9C 104(3)
O4 C15 O3 129.1(3)
O4 C15 C14 116.0(2)
O3 C15 C14 114.9(2)
C6 C11 H11A 110(3)
C6 C11 H11B 107(3)
H11A C11 H11B 111(4)
C6 C11 H11C 111(3)
H11A C11 H11C 106(4)
H11B C11 H11C 111(4)
F5 C14 F4 109.8(3)
F5 C14 F6 104.3(3)
F4 C14 F6 103.4(3)
F5 C14 C15 114.7(2)
F4 C14 C15 113.5(2)
F6 C14 C15 110.0(3)
C5 C7 C2 114.0(2)
C5 C7 H7A 108.7(19)
C2 C7 H7A 111(2)
C5 C7 H7B 111.4(19)
C2 C7 H7B 105.3(19)
H7A C7 H7B 106(3)
C1 C8 H8A 109.5
C1 C8 H8B 109.5
H8A C8 H8B 109.5
C1 C8 H8C 109.5
H8A C8 H8C 109.5
H8B C8 H8C 109.5
F2 C12 F3 110.7(3)
F2 C12 F1 105.1(3)
F3 C12 F1 104.0(3)
F2 C12 C13 114.4(3)
F3 C12 C13 111.9(3)
F1 C12 C13 110.1(3)

loop_
_geom_bond_atom_site_label_1
_geom_bond_atom_site_label_2
_geom_bond_distance
N1 N2 1.340(3)
N1 C1 1.341(4)
N1 H111 0.97(4)
N2 C3 1.333(4)
N2 H222 0.84(4)
O1 C13 1.236(4)
O2 C13 1.234(4)
N3 N4 1.343(3)
N3 C4 1.343(4)
N3 H333 0.90(3)
O3 C15 1.236(3)
N4 C6 1.331(4)
N4 H444 0.88(4)
F4 C14 1.313(4)
C2 C1 1.391(4)
C2 C3 1.397(4)
C2 C7 1.505(4)
F1 C12 1.341(4)
O4 C15 1.234(3)
C3 C9 1.480(4)
C5 C4 1.387(4)
C5 C6 1.401(4)
C5 C7 1.504(4)
C4 C10 1.490(4)
F5 C14 1.303(4)
F2 C12 1.307(4)
C10 H10A 0.98(4)
C10 H10B 0.88(5)
C10 H10C 1.02(5)
F3 C12 1.332(4)
F6 C14 1.348(4)
C13 C12 1.539(4)
C1 C8 1.491(4)
C6 C11 1.484(4)
C9 H9A 0.96(4)
C9 H9B 0.93(4)
C9 H9C 0.96(4)
C15 C14 1.535(4)
C11 H11A 0.90(4)
C11 H11B 0.92(5)
C11 H11C 0.95(5)
C7 H7A 0.97(3)
C7 H7B 0.99(4)
C8 H8A 0.9600
C8 H8B 0.9600
C8 H8C 0.9600

loop_
_geom_hbond_atom_site_label_D
_geom_hbond_atom_site_label_H
_geom_hbond_atom_site_label_A
_geom_hbond_distance_DH
_geom_hbond_distance_HA
_geom_hbond_distance_DA
_geom_hbond_angle_DHA
_geom_hbond_site_symmetry_A
N1 H111 O4 0.97(4) 1.70(4) 2.661(3) 173(3) .
N2 H222 O1 0.84(4) 1.84(4) 2.678(3) 171(3) 4_465
N3 H333 O3 0.90(3) 1.77(3) 2.665(3) 173(3) 1_565
N4 H444 O2 0.88(4) 1.80(5) 2.670(3) 173(4) .
